data_1522709
loop_
_publ_author_name
'Poetzschke, M.'
'Schubert, K.'

_publ_section_title
;
 Zum Aufbau einiger T(4)-B(3) homologer und quasihomologer Systeme. I. Die
 Systeme Ti-Ga, Zr-Ga und Hf-Ga
;
_journal_name_full 'Zeitschrift fuer Metallkunde'
_journal_page_first 474
_journal_page_last 488
_journal_volume 53
_journal_year 1962
_chemical_formula_sum 'Ga2 Zr'
_space_group_IT_number 65
_symmetry_space_group_name_Hall '-C 2 2'
_symmetry_space_group_name_H-M 'C m m m'
_cell_angle_alpha 90
_cell_angle_beta 90
_cell_angle_gamma 90
_cell_formula_units_Z 4
_cell_length_a 12.894
_cell_length_b 3.994
_cell_length_c 4.123
_cell_volume 212.329
_citation_journal_id_ASTM ZEMTAE
_cod_data_source_file Poetzschke_ZEMTAE_1962_416.cif
_cod_data_source_block Ga2Zr1
_cod_original_cell_volume 212.3289
_cod_original_formula_sum 'Ga2 Zr1'
_cod_database_code 1522709

loop_
_symmetry_equiv_pos_as_xyz
x,y,z
-x,-y,z
x,-y,-z
-x,y,-z
-x,-y,-z
x,y,-z
-x,y,z
x,-y,z
x+1/2,y+1/2,z
-x+1/2,-y+1/2,z
x+1/2,-y+1/2,-z
-x+1/2,y+1/2,-z
-x+1/2,-y+1/2,-z
x+1/2,y+1/2,-z
-x+1/2,y+1/2,z
x+1/2,-y+1/2,z

loop_
_atom_site_label
_atom_site_type_symbol
_atom_site_fract_x
_atom_site_fract_y
_atom_site_fract_z
_atom_site_occupancy
_atom_site_U_iso_or_equiv
Ga1 Ga 0 0 0 1 0.0
Ga3 Ga 0.176 0 0.5 1 0.0
Ga2 Ga 0.5 0 0.5 1 0.0
Zr1 Zr 0.351 0 0 1 0.0
